data_4328834
loop_
_publ_author_name
'Yuri V. Mironov'
'Yakov M. Gayfulin'
'Svetlana G. Kozlova'
'Anton I. Smolentsev'
'Maria S. Tarasenko'
'Anton S. Nizovtsev'
'Vladimir E. Fedorov'

_publ_contact_author_address
;Nikolaev Institute of Inorganic Chemistry,
SB Russian Academy of Sciences,
Akad. Lavrentiev prospekt 3,
Novosibirsk,
630090, Russian Federation 
;
_publ_contact_author_email yuri@niic.nsc.ru
_publ_contact_author_fax '+7 (383) 3309489'
_publ_contact_author_name 'Prof. Y.V. Mironov'
_publ_contact_author_phone '+7 (383) 3309466'
_publ_section_title
;
 Selective Two-Step Oxidation of \m2-S Ligands in Trigonal Prismatic Unit
 {Re3(\m6-C)(\m2-S)3Re3} of the Bioctahedral Cluster Anion
 [Re12CS17(CN)6]6-
;
_journal_name_full 'Inorganic Chemistry'
_journal_page_first 4359
_journal_page_last 4367
_journal_paper_doi 10.1021/ic300051w
_journal_volume 51
_journal_year 2012
_chemical_formula_moiety '(C7 N6 O6 Re12 S17), (Cu H15 N5)3, 9.5(H2 O)'
_chemical_formula_sum 'C7 H64 Cu3 N21 O15.5 Re12 S17'
_chemical_formula_weight 3660.83
_chemical_name_systematic
; 
 ? 
;
_space_group_IT_number 2
_symmetry_cell_setting triclinic
_symmetry_space_group_name_Hall '-P 1'
_symmetry_space_group_name_H-M 'P -1'
_atom_sites_solution_hydrogens geom
_atom_sites_solution_primary direct
_atom_sites_solution_secondary difmap
_audit_creation_method SHELXL-97
_cell_angle_alpha 84.1720(10)
_cell_angle_beta 74.363(2)
_cell_angle_gamma 77.3660(10)
_cell_formula_units_Z 2
_cell_length_a 13.2443(7)
_cell_length_b 13.4391(7)
_cell_length_c 19.0726(9)
_cell_measurement_reflns_used 9930
_cell_measurement_temperature 150(2)
_cell_measurement_theta_max 32.63
_cell_measurement_theta_min 2.40
_cell_volume 3186.7(3)
_computing_cell_refinement 'SAINT (Bruker, 2004)'
_computing_data_collection 'APEX2 (Bruker, 2004)'
_computing_data_reduction 'SAINT (Bruker, 2004)'
_computing_molecular_graphics 'SHELXTL (Bruker, 2004)'
_computing_publication_material 'SHELXTL (Bruker, 2004)'
_computing_structure_refinement 'SHELXTL (Bruker, 2004)'
_computing_structure_solution 'SHELXTL (Bruker, 2004)'
_diffrn_ambient_temperature 150(2)
_diffrn_detector_area_resol_mean 25
_diffrn_measured_fraction_theta_full 0.948
_diffrn_measured_fraction_theta_max 0.942
_diffrn_measurement_device_type 'Bruker Nonius X8Apex CCD area-detector'
_diffrn_measurement_method '\f scans'
_diffrn_radiation_monochromator graphite
_diffrn_radiation_source 'fine-focus sealed tube'
_diffrn_radiation_type MoK\a
_diffrn_radiation_wavelength 0.71073
_diffrn_reflns_av_R_equivalents 0.0233
_diffrn_reflns_av_sigmaI/netI 0.0419
_diffrn_reflns_limit_h_max 16
_diffrn_reflns_limit_h_min -17
_diffrn_reflns_limit_k_max 17
_diffrn_reflns_limit_k_min -17
_diffrn_reflns_limit_l_max 24
_diffrn_reflns_limit_l_min -19
_diffrn_reflns_number 23904
_diffrn_reflns_theta_full 25.25
_diffrn_reflns_theta_max 27.48
_diffrn_reflns_theta_min 1.72
_diffrn_standards_decay_% 0
_diffrn_standards_number 0
_exptl_absorpt_coefficient_mu 24.277
_exptl_absorpt_correction_T_max 0.5296
_exptl_absorpt_correction_T_min 0.1587
_exptl_absorpt_correction_type multi-scan
_exptl_absorpt_process_details 'SADABS (Bruker, 2004)'
_exptl_crystal_colour blue
_exptl_crystal_density_diffrn 3.815
_exptl_crystal_description block
_exptl_crystal_F_000 3272
_exptl_crystal_size_max 0.12
_exptl_crystal_size_mid 0.08
_exptl_crystal_size_min 0.03
_refine_diff_density_max 3.990
_refine_diff_density_min -2.373
_refine_diff_density_rms 0.420
_refine_ls_extinction_method none
_refine_ls_goodness_of_fit_ref 1.133
_refine_ls_hydrogen_treatment constr
_refine_ls_matrix_type full
_refine_ls_number_parameters 710
_refine_ls_number_reflns 13767
_refine_ls_number_restraints 18
_refine_ls_restrained_S_all 1.133
_refine_ls_R_factor_all 0.0679
_refine_ls_R_factor_gt 0.0415
_refine_ls_shift/su_max 0.001
_refine_ls_shift/su_mean 0.000
_refine_ls_structure_factor_coef Fsqd
_refine_ls_weighting_details 'calc w=1/[\s^2^(Fo^2^)+(0.0637P)^2^+10.4015P] where P=(Fo^2^+2Fc^2^)/3'
_refine_ls_weighting_scheme calc
_refine_ls_wR_factor_gt 0.1123
_refine_ls_wR_factor_ref 0.1238
_reflns_number_gt 10230
_reflns_number_total 13767
_reflns_threshold_expression >2sigma(I)
_cod_data_source_file ic300051w_si_001_1.cif
_cod_data_source_block compound3
_cod_depositor_comments
;
 Marking attached hydrogen atoms.

 Antanas Vaitkus,
 2017-10-20
;
_cod_original_formula_sum 'C7 H64 Cu3 N21 O15.50 Re12 S17'
_cod_database_code 4328834

loop_
_symmetry_equiv_pos_as_xyz
'x, y, z'
'-x, -y, -z'

loop_
_atom_site_label
_atom_site_type_symbol
_atom_site_fract_x
_atom_site_fract_y
_atom_site_fract_z
_atom_site_U_iso_or_equiv
_atom_site_adp_type
_atom_site_occupancy
_atom_site_symmetry_multiplicity
_atom_site_calc_flag
_atom_site_refinement_flags
_atom_site_attached_hydrogens
Re1 Re 0.15224(3) 0.61625(4) 0.07313(2) 0.01460(11) Uani 1 1 d . 0
Cu1 Cu 0.31365(18) 0.22193(16) 0.04393(10) 0.0429(5) Uani 1 1 d . 0
S1 S 0.1013(2) 0.7528(3) -0.01042(17) 0.0208(6) Uani 1 1 d . 0
O1 O -0.0886(6) 0.6375(7) 0.3686(5) 0.026(2) Uani 1 1 d . 0
N1 N 0.1458(9) 0.4418(11) -0.0307(7) 0.039(3) Uani 1 1 d . 0
C1 C 0.1419(9) 0.5026(10) 0.0074(7) 0.023(3) Uani 1 1 d . 0
Re2 Re 0.24202(4) 0.77434(4) 0.04096(3) 0.01631(11) Uani 1 1 d . 0
Cu2 Cu 0.24556(14) 0.16089(15) 0.46276(10) 0.0359(4) Uani 1 1 d . 0
S2 S 0.3378(2) 0.6036(2) 0.00791(16) 0.0154(6) Uani 1 1 d . 0
O2 O 0.0104(7) 0.4699(7) 0.3255(5) 0.0229(19) Uani 1 1 d . 0
N2 N 0.3867(11) 0.8588(11) -0.1087(7) 0.041(3) Uani 1 1 d . 0
C2 C 0.3319(12) 0.8345(13) -0.0572(7) 0.034(3) Uani 1 1 d . 0
Re3 Re 0.04331(4) 0.79513(4) 0.11566(3) 0.01639(11) Uani 1 1 d . 0
Cu3 Cu 0.75710(12) 0.42910(13) 0.24937(9) 0.0254(4) Uani 1 1 d . 0
S3 S -0.0304(2) 0.6426(2) 0.14622(16) 0.0154(6) Uani 1 1 d . 0
O3 O 0.4797(7) 0.4194(7) 0.1497(5) 0.025(2) Uani 1 1 d . 0
N3 N -0.1854(9) 0.9180(11) 0.0923(7) 0.045(4) Uani 1 1 d . 0
C3 C -0.1064(10) 0.8809(11) 0.1013(7) 0.026(3) Uani 1 1 d . 0
Re4 Re 0.09828(3) 0.65545(4) 0.21190(2) 0.01300(10) Uani 1 1 d . 0
S4 S 0.1352(2) 0.9373(2) 0.08574(17) 0.0194(6) Uani 1 1 d . 0
O4 O 0.5638(6) 0.5696(7) 0.1179(5) 0.023(2) Uani 1 1 d . 0
Re5 Re 0.30021(3) 0.63382(4) 0.13537(2) 0.01269(10) Uani 1 1 d . 0
S5 S 0.0033(2) 0.8276(2) 0.24336(16) 0.0172(6) Uani 1 1 d . 0
O5 O 0.3094(8) 0.9907(7) 0.2168(5) 0.034(2) Uani 1 1 d . 0
Re6 Re 0.18966(3) 0.81673(4) 0.17873(3) 0.01446(11) Uani 1 1 d . 0
S6 S 0.2046(2) 0.4931(2) 0.16442(15) 0.0141(6) Uani 1 1 d . 0
O6 O 0.1215(7) 1.0113(7) 0.2896(5) 0.029(2) Uani 1 1 d . 0
Re7 Re 0.32851(3) 0.52175(4) 0.40583(2) 0.01512(11) Uani 1 1 d . 0
S7 S 0.3720(2) 0.7877(2) 0.10427(16) 0.0156(6) Uani 1 1 d . 0
N7 N 0.4012(12) 0.2900(12) 0.4658(8) 0.056(4) Uani 1 1 d . 0
C7 C 0.3702(9) 0.3749(11) 0.4514(7) 0.023(3) Uani 1 1 d . 0
Re8 Re 0.22243(4) 0.70027(4) 0.44997(3) 0.01631(11) Uani 1 1 d . 0
S8 S 0.3734(2) 0.6078(3) 0.49486(17) 0.0212(7) Uani 1 1 d . 0
N8 N 0.0833(11) 0.7815(12) 0.6076(7) 0.046(4) Uani 1 1 d . 0
C8 C 0.1356(10) 0.7542(12) 0.5527(7) 0.029(3) Uani 1 1 d . 0
Re9 Re 0.41965(4) 0.67966(4) 0.37223(3) 0.01676(11) Uani 1 1 d . 0
S9 S 0.5085(2) 0.5097(2) 0.33121(16) 0.0172(6) Uani 1 1 d . 0
N9 N 0.6524(13) 0.7372(16) 0.3544(11) 0.083(6) Uani 1 1 d . 0
C9 C 0.5668(10) 0.7145(11) 0.3723(8) 0.028(3) Uani 1 1 d . 0
Re10 Re 0.17139(3) 0.61654(4) 0.34976(2) 0.01257(10) Uani 1 1 d . 0
S10 S 0.3128(2) 0.8430(2) 0.41308(16) 0.0192(6) Uani 1 1 d . 0
C10 C 0.2294(8) 0.6836(8) 0.2450(6) 0.011(2) Uani 1 1 d U 0
Re11 Re 0.37174(3) 0.59539(4) 0.27160(2) 0.01298(10) Uani 1 1 d . 0
S11 S 0.1429(2) 0.5498(2) 0.47477(15) 0.0156(6) Uani 1 1 d . 0
N11 N 0.3039(17) 0.2051(13) 0.1529(7) 0.082(7) Uani 1 1 d . 0
H11A H 0.3666 0.2123 0.1609 0.123 Uiso 1 1 calc R 0
H11B H 0.2913 0.1420 0.1697 0.123 Uiso 1 1 calc R 0
H11C H 0.2495 0.2534 0.1769 0.123 Uiso 1 1 calc R 0
Re12 Re 0.26354(3) 0.77757(4) 0.31609(2) 0.01416(11) Uani 1 1 d . 0
S12 S 0.4493(2) 0.7462(2) 0.24830(16) 0.0159(6) Uani 1 1 d . 0
N12 N 0.4029(10) 0.3274(11) 0.0353(7) 0.042(3) Uani 1 1 d . 0
H12A H 0.3761 0.3677 0.0743 0.063 Uiso 1 1 calc R 0
H12B H 0.4015 0.3665 -0.0064 0.063 Uiso 1 1 calc R 0
H12C H 0.4715 0.2960 0.0342 0.063 Uiso 1 1 calc R 0
S13 S 0.0837(2) 0.7864(2) 0.39226(16) 0.0167(6) Uani 1 1 d . 0
N13 N 0.1525(9) 0.2231(14) 0.0562(8) 0.069(5) Uani 1 1 d . 0
H13A H 0.1163 0.2323 0.1037 0.103 Uiso 1 1 calc R 0
H13B H 0.1453 0.1627 0.0425 0.103 Uiso 1 1 calc R 0
H13C H 0.1253 0.2750 0.0278 0.103 Uiso 1 1 calc R 0
S14 S 0.2806(2) 0.4529(2) 0.30985(15) 0.0144(6) Uani 1 1 d . 0
N14 N 0.3316(11) 0.2353(11) -0.0658(6) 0.039(3) Uani 1 1 d . 0
H14A H 0.2738 0.2790 -0.0759 0.059 Uiso 1 1 calc R 0
H14B H 0.3373 0.1730 -0.0829 0.059 Uiso 1 1 calc R 0
H14C H 0.3919 0.2599 -0.0877 0.059 Uiso 1 1 calc R 0
S15 S 0.0129(2) 0.5792(3) 0.32760(17) 0.0199(6) Uani 1 1 d . 0
N15 N 0.3679(16) 0.0587(12) 0.0349(9) 0.077(6) Uani 1 1 d . 0
H15A H 0.4108 0.0452 -0.0105 0.116 Uiso 1 1 calc R 0
H15B H 0.3104 0.0285 0.0428 0.116 Uiso 1 1 calc R 0
H15C H 0.4053 0.0337 0.0687 0.116 Uiso 1 1 calc R 0
S16 S 0.4643(2) 0.5312(2) 0.15426(16) 0.0175(6) Uani 1 1 d . 0
S17 S 0.2180(3) 0.9387(3) 0.25186(18) 0.0240(7) Uani 1 1 d . 0
N21 N 0.2105(11) 0.1611(10) 0.5732(7) 0.044(4) Uani 1 1 d . 0
H21A H 0.2652 0.1780 0.5868 0.066 Uiso 1 1 calc R 0
H21B H 0.2015 0.0979 0.5924 0.066 Uiso 1 1 calc R 0
H21C H 0.1493 0.2075 0.5898 0.066 Uiso 1 1 calc R 0
N22 N 0.3783(10) 0.0530(10) 0.4647(8) 0.048(4) Uani 1 1 d . 0
H22A H 0.4093 0.0296 0.4192 0.072 Uiso 1 1 calc R 0
H22B H 0.3599 0.0003 0.4960 0.072 Uiso 1 1 calc R 0
H22C H 0.4253 0.0806 0.4798 0.072 Uiso 1 1 calc R 0
N23 N 0.2998(13) 0.1745(14) 0.3535(8) 0.071(5) Uani 1 1 d . 0
H23A H 0.3568 0.2059 0.3420 0.106 Uiso 1 1 calc R 0
H23B H 0.2468 0.2124 0.3344 0.106 Uiso 1 1 calc R 0
H23C H 0.3201 0.1115 0.3348 0.106 Uiso 1 1 calc R 0
N24 N 0.1339(10) 0.2948(10) 0.4627(7) 0.043(3) Uani 1 1 d . 0
H24A H 0.1589 0.3364 0.4242 0.064 Uiso 1 1 calc R 0
H24B H 0.1221 0.3266 0.5049 0.064 Uiso 1 1 calc R 0
H24C H 0.0716 0.2804 0.4590 0.064 Uiso 1 1 calc R 0
N25 N 0.1233(9) 0.0634(10) 0.4597(7) 0.037(3) Uani 1 1 d . 0
H25A H 0.0643 0.1047 0.4494 0.055 Uiso 1 1 calc R 0
H25B H 0.1041 0.0304 0.5038 0.055 Uiso 1 1 calc R 0
H25C H 0.1533 0.0169 0.4247 0.055 Uiso 1 1 calc R 0
N31 N 0.7247(8) 0.5726(9) 0.2045(6) 0.030(3) Uani 1 1 d . 0
H31A H 0.7750 0.5787 0.1619 0.045 Uiso 1 1 calc R 0
H31B H 0.7258 0.6188 0.2358 0.045 Uiso 1 1 calc R 0
H31C H 0.6589 0.5844 0.1955 0.045 Uiso 1 1 calc R 0
N32 N 0.7250(9) 0.3733(10) 0.1644(6) 0.034(3) Uani 1 1 d . 0
H32A H 0.7693 0.3119 0.1531 0.050 Uiso 1 1 calc R 0
H32B H 0.7353 0.4177 0.1250 0.050 Uiso 1 1 calc R 0
H32C H 0.6558 0.3652 0.1769 0.050 Uiso 1 1 calc R 0
N33 N 0.7337(13) 0.2973(11) 0.3062(8) 0.057(4) Uani 1 1 d . 0
H33A H 0.6841 0.2728 0.2918 0.085 Uiso 1 1 calc R 0
H33B H 0.7101 0.3090 0.3546 0.085 Uiso 1 1 calc R 0
H33C H 0.7965 0.2508 0.2977 0.085 Uiso 1 1 calc R 0
N34 N 0.9348(8) 0.3932(9) 0.1961(7) 0.035(3) Uani 1 1 d . 0
H34A H 0.9586 0.3243 0.1964 0.053 Uiso 1 1 calc R 0
H34B H 0.9699 0.4217 0.2212 0.053 Uiso 1 1 calc R 0
H34C H 0.9473 0.4191 0.1493 0.053 Uiso 1 1 calc R 0
N35 N 0.7718(9) 0.4851(10) 0.3410(6) 0.030(3) Uani 1 1 d . 0
H35A H 0.7609 0.5544 0.3364 0.045 Uiso 1 1 calc R 0
H35B H 0.8386 0.4597 0.3471 0.045 Uiso 1 1 calc R 0
H35C H 0.7223 0.4661 0.3804 0.045 Uiso 1 1 calc R 0
O1W O 0.0117(8) 0.1590(9) 0.1995(6) 0.048(3) Uani 1 1 d . 2
O2W O 0.1207(10) 0.2744(9) 0.2885(7) 0.058(4) Uani 1 1 d . 2
O3W O 0.5228(14) -0.0390(12) 0.1293(12) 0.118(8) Uani 1 1 d . 2
O4W O 0.472(2) -0.002(2) 0.2958(14) 0.118(9) Uani 0.75 1 d PU 2
O6W O 0.6774(16) -0.0881(16) 0.2504(10) 0.117(7) Uani 1 1 d U 2
O7W O 0.6014(14) 0.1381(13) 0.4355(10) 0.099(6) Uani 1 1 d . 2
O9W O 0.8201(10) 0.1232(13) 0.1837(8) 0.085(5) Uani 1 1 d . 2
O10W O 0.8978(12) 0.0187(13) 0.3662(9) 0.091(5) Uani 1 1 d . 2
O8W O 0.7285(15) 0.0553(14) 0.3093(11) 0.072(5) Uani 0.75 1 d P 2
O5WA O 0.5315(18) 0.2552(16) 0.2537(10) 0.043(6) Uani 0.60(4) 1 d P 2
O5WB O 0.473(3) 0.235(2) 0.2326(16) 0.049(16) Uani 0.40(4) 1 d P 2

loop_
_atom_site_aniso_label
_atom_site_aniso_U_11
_atom_site_aniso_U_22
_atom_site_aniso_U_33
_atom_site_aniso_U_23
_atom_site_aniso_U_13
_atom_site_aniso_U_12
Re1 0.0129(2) 0.0199(3) 0.0116(2) -0.00292(19) -0.00454(18) -0.00191(18)
Cu1 0.0694(13) 0.0436(12) 0.0266(10) 0.0085(9) -0.0167(10) -0.0335(11)
S1 0.0215(14) 0.0251(17) 0.0161(15) -0.0010(13) -0.0081(13) -0.0010(13)
O1 0.011(4) 0.036(6) 0.032(5) -0.008(4) -0.003(4) -0.005(4)
N1 0.028(6) 0.059(9) 0.040(8) -0.016(7) -0.016(6) -0.012(6)
C1 0.015(6) 0.029(8) 0.022(7) -0.013(6) -0.005(5) 0.006(5)
Re2 0.0167(2) 0.0200(3) 0.0119(2) 0.00058(19) -0.00439(19) -0.00250(19)
Cu2 0.0324(9) 0.0364(11) 0.0395(11) -0.0074(9) -0.0158(8) 0.0024(8)
S2 0.0158(13) 0.0170(15) 0.0120(14) -0.0011(12) -0.0019(11) -0.0020(11)
O2 0.022(4) 0.023(5) 0.025(5) -0.002(4) -0.004(4) -0.008(4)
N2 0.045(7) 0.044(9) 0.034(8) -0.001(7) -0.008(7) -0.014(7)
C2 0.033(7) 0.052(10) 0.015(7) 0.003(7) -0.008(6) -0.003(7)
Re3 0.0147(2) 0.0196(3) 0.0145(2) -0.00191(19) -0.00621(19) 0.00080(18)
Cu3 0.0218(7) 0.0340(10) 0.0227(8) 0.0054(7) -0.0113(7) -0.0063(7)
S3 0.0142(13) 0.0169(15) 0.0158(15) 0.0005(12) -0.0070(12) -0.0012(11)
O3 0.020(4) 0.031(6) 0.026(5) -0.008(4) -0.006(4) -0.001(4)
N3 0.025(6) 0.058(10) 0.055(9) -0.006(7) -0.025(6) 0.009(6)
C3 0.017(6) 0.031(8) 0.031(8) -0.006(6) -0.009(6) -0.001(6)
Re4 0.0102(2) 0.0175(2) 0.0112(2) -0.00215(18) -0.00298(17) -0.00154(17)
S4 0.0206(14) 0.0188(16) 0.0182(16) 0.0015(13) -0.0082(12) 0.0001(12)
O4 0.013(4) 0.036(6) 0.019(5) 0.002(4) -0.004(4) -0.004(4)
Re5 0.0109(2) 0.0163(2) 0.0105(2) -0.00138(18) -0.00232(17) -0.00219(17)
S5 0.0151(13) 0.0180(16) 0.0170(15) -0.0012(12) -0.0053(12) 0.0018(11)
O5 0.044(6) 0.022(5) 0.040(6) 0.010(5) -0.015(5) -0.019(5)
Re6 0.0144(2) 0.0165(2) 0.0125(2) -0.00096(18) -0.00442(18) -0.00169(18)
S6 0.0100(12) 0.0236(16) 0.0100(13) -0.0040(12) -0.0029(11) -0.0043(11)
O6 0.038(5) 0.025(5) 0.022(5) -0.011(4) -0.011(4) 0.006(4)
Re7 0.0122(2) 0.0226(3) 0.0113(2) 0.00048(19) -0.00432(18) -0.00376(18)
S7 0.0178(13) 0.0129(14) 0.0152(15) 0.0026(12) -0.0038(12) -0.0035(11)
N7 0.069(10) 0.046(10) 0.063(11) 0.012(8) -0.041(9) -0.008(8)
C7 0.015(6) 0.030(8) 0.026(7) -0.003(6) -0.009(5) -0.005(5)
Re8 0.0153(2) 0.0232(3) 0.0111(2) -0.00296(19) -0.00377(19) -0.00366(19)
S8 0.0185(14) 0.0299(18) 0.0173(15) 0.0004(13) -0.0076(12) -0.0060(13)
N8 0.044(8) 0.061(10) 0.030(8) -0.002(7) -0.009(7) -0.006(7)
C8 0.022(6) 0.053(10) 0.010(6) 0.008(6) 0.001(6) -0.011(6)
Re9 0.0139(2) 0.0244(3) 0.0141(2) -0.0007(2) -0.00571(19) -0.00565(19)
S9 0.0124(12) 0.0256(17) 0.0131(14) 0.0015(12) -0.0024(11) -0.0047(12)
N9 0.050(9) 0.115(17) 0.110(15) 0.009(13) -0.046(10) -0.048(10)
C9 0.021(6) 0.025(8) 0.035(8) -0.002(6) -0.009(6) 0.004(6)
Re10 0.0100(2) 0.0173(2) 0.0103(2) -0.00128(18) -0.00227(17) -0.00230(17)
S10 0.0212(14) 0.0226(17) 0.0159(15) -0.0033(13) -0.0069(12) -0.0051(13)
C10 0.011(3) 0.005(3) 0.016(4) -0.007(3) 0.000(3) -0.001(3)
Re11 0.0099(2) 0.0177(2) 0.0112(2) -0.00059(18) -0.00280(17) -0.00250(17)
S11 0.0144(13) 0.0210(16) 0.0106(14) 0.0003(12) -0.0023(11) -0.0033(11)
N11 0.18(2) 0.057(11) 0.029(8) 0.023(8) -0.043(11) -0.064(13)
Re12 0.0139(2) 0.0174(2) 0.0124(2) -0.00228(18) -0.00400(18) -0.00419(18)
S12 0.0148(13) 0.0140(15) 0.0200(15) 0.0011(12) -0.0078(12) -0.0021(11)
N12 0.040(7) 0.065(10) 0.022(7) -0.008(7) 0.006(6) -0.028(7)
S13 0.0180(13) 0.0182(15) 0.0131(14) -0.0040(12) -0.0017(12) -0.0037(12)
N13 0.020(6) 0.116(16) 0.056(10) 0.036(10) -0.006(7) -0.005(8)
S14 0.0101(12) 0.0211(16) 0.0115(14) 0.0027(12) -0.0040(11) -0.0018(11)
N14 0.056(8) 0.050(9) 0.023(6) 0.013(6) -0.020(6) -0.027(7)
S15 0.0144(13) 0.0277(18) 0.0179(16) -0.0030(13) -0.0032(12) -0.0054(12)
N15 0.130(16) 0.031(9) 0.055(11) 0.005(8) -0.006(11) -0.007(10)
S16 0.0110(12) 0.0283(17) 0.0121(14) -0.0004(12) -0.0022(11) -0.0030(12)
S17 0.0248(15) 0.0246(18) 0.0236(17) -0.0012(14) -0.0069(14) -0.0064(13)
N21 0.055(8) 0.037(8) 0.057(9) 0.013(7) -0.038(7) -0.024(7)
N22 0.036(7) 0.034(8) 0.079(11) -0.001(7) -0.022(7) -0.011(6)
N23 0.070(11) 0.091(14) 0.035(9) -0.012(9) -0.014(8) 0.025(10)
N24 0.045(8) 0.042(9) 0.047(8) -0.002(7) -0.019(7) -0.011(6)
N25 0.036(7) 0.033(8) 0.040(8) -0.008(6) -0.007(6) -0.004(6)
N31 0.023(5) 0.039(7) 0.026(6) 0.005(5) -0.006(5) -0.004(5)
N32 0.028(6) 0.041(8) 0.028(7) 0.005(6) -0.008(5) 0.000(5)
N33 0.096(12) 0.055(10) 0.040(8) 0.019(7) -0.038(9) -0.043(9)
N34 0.020(5) 0.027(7) 0.057(9) -0.008(6) -0.012(6) 0.003(5)
N35 0.024(6) 0.043(8) 0.026(6) 0.009(6) -0.009(5) -0.011(5)
O1W 0.041(6) 0.053(8) 0.049(7) -0.001(6) -0.008(6) -0.008(6)
O2W 0.075(9) 0.034(7) 0.084(10) 0.000(7) -0.048(8) -0.015(6)
O3W 0.096(13) 0.048(10) 0.19(2) -0.001(12) 0.012(13) -0.030(9)
O4W 0.122(12) 0.109(12) 0.116(12) -0.013(9) -0.017(9) -0.024(9)
O6W 0.116(10) 0.121(10) 0.105(10) 0.000(8) -0.020(8) -0.021(8)
O7W 0.110(13) 0.073(12) 0.124(15) -0.006(11) -0.059(12) -0.003(10)
O9W 0.047(7) 0.139(15) 0.077(10) -0.052(10) -0.034(8) 0.009(8)
O10W 0.087(11) 0.089(13) 0.080(12) -0.025(10) 0.008(10) -0.007(10)
O8W 0.082(13) 0.049(12) 0.086(14) 0.006(10) -0.033(12) -0.010(10)
O5WA 0.049(13) 0.051(13) 0.036(11) -0.008(9) -0.012(10) -0.019(10)
O5WB 0.07(3) 0.026(16) 0.022(17) -0.002(12) 0.031(17) 0.006(15)

loop_
_atom_type_symbol
_atom_type_description
_atom_type_scat_dispersion_real
_atom_type_scat_dispersion_imag
_atom_type_scat_source
C C 0.0033 0.0016 'International Tables Vol C Tables 4.2.6.8 and 6.1.1.4'
H H 0.0000 0.0000 'International Tables Vol C Tables 4.2.6.8 and 6.1.1.4'
Cu Cu 0.3201 1.2651 'International Tables Vol C Tables 4.2.6.8 and 6.1.1.4'
N N 0.0061 0.0033 'International Tables Vol C Tables 4.2.6.8 and 6.1.1.4'
O O 0.0106 0.0060 'International Tables Vol C Tables 4.2.6.8 and 6.1.1.4'
Re Re -1.0185 7.2310 'International Tables Vol C Tables 4.2.6.8 and 6.1.1.4'
S S 0.1246 0.1234 'International Tables Vol C Tables 4.2.6.8 and 6.1.1.4'

loop_
_geom_angle_atom_site_label_1
_geom_angle_atom_site_label_2
_geom_angle_atom_site_label_3
_geom_angle
C1 Re1 S1 92.7(4)
C1 Re1 S6 93.2(4)
S1 Re1 S6 174.05(10)
C1 Re1 S2 88.9(3)
S1 Re1 S2 90.11(10)
S6 Re1 S2 89.96(9)
C1 Re1 S3 97.4(3)
S1 Re1 S3 89.74(10)
S6 Re1 S3 89.54(9)
S2 Re1 S3 173.73(10)
C1 Re1 Re2 131.5(4)
S1 Re1 Re2 57.33(7)
S6 Re1 Re2 118.05(6)
S2 Re1 Re2 57.63(7)
S3 Re1 Re2 117.39(7)
C1 Re1 Re3 137.3(3)
S1 Re1 Re3 57.24(8)
S6 Re1 Re3 117.71(7)
S2 Re1 Re3 117.65(7)
S3 Re1 Re3 57.36(7)
Re2 Re1 Re3 60.063(18)
C1 Re1 Re5 131.9(3)
S1 Re1 Re5 117.49(7)
S6 Re1 Re5 57.91(6)
S2 Re1 Re5 57.02(7)
S3 Re1 Re5 117.76(7)
Re2 Re1 Re5 60.186(17)
Re3 Re1 Re5 90.54(2)
C1 Re1 Re4 138.0(4)
S1 Re1 Re4 117.29(8)
S6 Re1 Re4 57.66(7)
S2 Re1 Re4 117.73(7)
S3 Re1 Re4 57.05(6)
Re2 Re1 Re4 90.38(2)
Re3 Re1 Re4 60.077(18)
Re5 Re1 Re4 60.739(16)
N12 Cu1 N14 89.8(5)
N12 Cu1 N11 89.2(6)
N14 Cu1 N11 177.0(8)
N12 Cu1 N13 135.9(7)
N14 Cu1 N13 88.1(6)
N11 Cu1 N13 94.6(7)
N12 Cu1 N15 127.7(7)
N14 Cu1 N15 88.7(6)
N11 Cu1 N15 89.7(7)
N13 Cu1 N15 96.3(7)
Re3 S1 Re2 65.45(7)
Re3 S1 Re1 65.40(8)
Re2 S1 Re1 65.28(7)
N1 C1 Re1 173.8(12)
C2 Re2 S7 91.5(4)
C2 Re2 S1 94.8(4)
S7 Re2 S1 173.76(10)
C2 Re2 S2 90.0(4)
S7 Re2 S2 89.78(10)
S1 Re2 S2 89.96(10)
C2 Re2 S4 96.1(4)
S7 Re2 S4 90.20(10)
S1 Re2 S4 89.39(10)
S2 Re2 S4 173.89(10)
C2 Re2 Re1 133.6(4)
S7 Re2 Re1 117.59(7)
S1 Re2 Re1 57.38(8)
S2 Re2 Re1 57.35(7)
S4 Re2 Re1 117.51(8)
C2 Re2 Re3 138.3(4)
S7 Re2 Re3 117.61(7)
S1 Re2 Re3 57.24(8)
S2 Re2 Re3 117.34(7)
S4 Re2 Re3 57.50(7)
Re1 Re2 Re3 60.025(18)
C2 Re2 Re5 131.1(4)
S7 Re2 Re5 57.48(7)
S1 Re2 Re5 117.51(8)
S2 Re2 Re5 56.93(7)
S4 Re2 Re5 118.28(7)
Re1 Re2 Re5 60.155(17)
Re3 Re2 Re5 90.50(2)
C2 Re2 Re6 135.5(4)
S7 Re2 Re6 57.44(7)
S1 Re2 Re6 117.45(8)
S2 Re2 Re6 117.93(7)
S4 Re2 Re6 57.30(7)
Re1 Re2 Re6 90.74(2)
Re3 Re2 Re6 60.227(17)
Re5 Re2 Re6 61.031(18)
N23 Cu2 N22 88.8(6)
N23 Cu2 N21 170.0(6)
N22 Cu2 N21 88.7(6)
N23 Cu2 N24 90.8(6)
N22 Cu2 N24 165.9(5)
N21 Cu2 N24 89.3(6)
N23 Cu2 N25 94.6(6)
N22 Cu2 N25 102.1(5)
N21 Cu2 N25 95.3(5)
N24 Cu2 N25 92.0(5)
Re5 S2 Re1 65.63(7)
Re5 S2 Re2 65.54(8)
Re1 S2 Re2 65.02(7)
N2 C2 Re2 173.6(14)
C3 Re3 S1 91.3(4)
C3 Re3 S3 90.6(4)
S1 Re3 S3 89.86(11)
C3 Re3 S5 94.7(4)
S1 Re3 S5 173.96(10)
S3 Re3 S5 90.16(10)
C3 Re3 S4 95.4(4)
S1 Re3 S4 89.53(11)
S3 Re3 S4 173.99(9)
S5 Re3 S4 89.81(10)
C3 Re3 Re1 131.8(4)
S1 Re3 Re1 57.36(8)
S3 Re3 Re1 57.42(7)
S5 Re3 Re1 117.93(7)
S4 Re3 Re1 117.54(8)
C3 Re3 Re2 135.4(4)
S1 Re3 Re2 57.31(7)
S3 Re3 Re2 117.29(7)
S5 Re3 Re2 117.56(7)
S4 Re3 Re2 57.65(7)
Re1 Re3 Re2 59.912(18)
C3 Re3 Re4 133.9(4)
S1 Re3 Re4 117.76(8)
S3 Re3 Re4 57.20(6)
S5 Re3 Re4 57.56(7)
S4 Re3 Re4 118.10(7)
Re1 Re3 Re4 60.416(18)
Re2 Re3 Re4 90.49(2)
C3 Re3 Re6 137.5(4)
S1 Re3 Re6 117.50(7)
S3 Re3 Re6 117.95(7)
S5 Re3 Re6 57.40(7)
S4 Re3 Re6 57.33(7)
Re1 Re3 Re6 90.660(19)
Re2 Re3 Re6 60.203(17)
Re4 Re3 Re6 60.796(17)
N33 Cu3 N32 88.1(5)
N33 Cu3 N31 160.2(6)
N32 Cu3 N31 89.3(5)
N33 Cu3 N35 89.2(5)
N32 Cu3 N35 173.5(4)
N31 Cu3 N35 91.2(5)
N33 Cu3 N34 102.0(6)
N32 Cu3 N34 91.1(4)
N31 Cu3 N34 97.7(4)
N35 Cu3 N34 95.2(4)
Re3 S3 Re4 65.65(7)
Re3 S3 Re1 65.22(7)
Re4 S3 Re1 65.88(7)
N3 C3 Re3 174.2(13)
C10 Re4 S3 165.9(3)
C10 Re4 S5 89.1(3)
S3 Re4 S5 89.77(10)
C10 Re4 S15 96.5(3)
S3 Re4 S15 97.61(10)
S5 Re4 S15 93.78(11)
C10 Re4 S6 90.2(3)
S3 Re4 S6 88.98(9)
S5 Re4 S6 172.23(10)
S15 Re4 S6 93.98(10)
C10 Re4 Re3 111.1(3)
S3 Re4 Re3 57.15(7)
S5 Re4 Re3 57.00(7)
S15 Re4 Re3 137.88(7)
S6 Re4 Re3 116.25(7)
C10 Re4 Re1 111.3(3)
S3 Re4 Re1 57.06(7)
S5 Re4 Re1 116.46(7)
S15 Re4 Re1 138.14(8)
S6 Re4 Re1 56.77(7)
Re3 Re4 Re1 59.507(18)
C10 Re4 Re5 52.4(3)
S3 Re4 Re5 116.41(7)
S5 Re4 Re5 116.95(7)
S15 Re4 Re5 132.59(7)
S6 Re4 Re5 57.14(6)
Re3 Re4 Re5 89.42(2)
Re1 Re4 Re5 59.372(16)
C10 Re4 Re6 51.8(3)
S3 Re4 Re6 116.77(7)
S5 Re4 Re6 56.82(7)
S15 Re4 Re6 132.27(7)
S6 Re4 Re6 117.27(7)
Re3 Re4 Re6 59.662(17)
Re1 Re4 Re6 89.48(2)
Re5 Re4 Re6 60.194(17)
C10 Re4 Re10 45.0(3)
S3 Re4 Re10 149.06(7)
S5 Re4 Re10 92.88(7)
S15 Re4 Re10 51.46(6)
S6 Re4 Re10 92.14(6)
Re3 Re4 Re10 145.00(2)
Re1 Re4 Re10 143.99(2)
Re5 Re4 Re10 89.631(17)
Re6 Re4 Re10 89.992(17)
Re3 S4 Re6 65.38(8)
Re3 S4 Re2 64.85(8)
Re6 S4 Re2 65.30(8)
C10 Re5 S16 98.2(3)
C10 Re5 S2 165.5(3)
S16 Re5 S2 96.24(10)
C10 Re5 S7 89.5(3)
S16 Re5 S7 93.97(10)
S2 Re5 S7 89.74(10)
C10 Re5 S6 89.3(3)
S16 Re5 S6 93.97(10)
S2 Re5 S6 89.54(9)
S7 Re5 S6 172.06(9)
C10 Re5 Re1 110.5(3)
S16 Re5 Re1 137.32(8)
S2 Re5 Re1 57.35(7)
S7 Re5 Re1 116.43(7)
S6 Re5 Re1 56.93(6)
C10 Re5 Re2 110.6(3)
S16 Re5 Re2 137.27(7)
S2 Re5 Re2 57.53(7)
S7 Re5 Re2 56.81(7)
S6 Re5 Re2 116.54(6)
Re1 Re5 Re2 59.658(17)
C10 Re5 Re4 51.1(3)
S16 Re5 Re4 133.06(7)
S2 Re5 Re4 117.21(7)
S7 Re5 Re4 116.61(7)
S6 Re5 Re4 57.06(7)
Re1 Re5 Re4 59.889(16)
Re2 Re5 Re4 89.585(19)
C10 Re5 Re6 51.4(3)
S16 Re5 Re6 132.99(7)
S2 Re5 Re6 117.11(7)
S7 Re5 Re6 56.72(7)
S6 Re5 Re6 116.93(7)
Re1 Re5 Re6 89.631(19)
Re2 Re5 Re6 59.610(18)
Re4 Re5 Re6 59.938(17)
C10 Re5 Re11 46.6(3)
S16 Re5 Re11 51.66(7)
S2 Re5 Re11 147.91(7)
S7 Re5 Re11 92.38(7)
S6 Re5 Re11 92.43(6)
Re1 Re5 Re11 144.90(2)
Re2 Re5 Re11 144.76(2)
Re4 Re5 Re11 90.214(18)
Re6 Re5 Re11 90.307(18)
Re3 S5 Re6 65.59(8)
Re3 S5 Re4 65.44(8)
Re6 S5 Re4 66.20(8)
C10 Re6 S17 97.3(3)
C10 Re6 S7 89.9(3)
S17 Re6 S7 94.01(10)
C10 Re6 S5 88.8(3)
S17 Re6 S5 94.13(10)
S7 Re6 S5 171.85(10)
C10 Re6 S4 165.5(3)
S17 Re6 S4 97.18(11)
S7 Re6 S4 89.78(10)
S5 Re6 S4 89.53(10)
C10 Re6 Re2 111.0(3)
S17 Re6 Re2 137.69(8)
S7 Re6 Re2 56.69(7)
S5 Re6 Re2 116.53(7)
S4 Re6 Re2 57.40(7)
C10 Re6 Re3 110.3(3)
S17 Re6 Re3 138.10(8)
S7 Re6 Re3 116.21(7)
S5 Re6 Re3 57.01(7)
S4 Re6 Re3 57.29(7)
Re2 Re6 Re3 59.570(17)
C10 Re6 Re4 51.2(3)
S17 Re6 Re4 132.79(8)
S7 Re6 Re4 116.45(7)
S5 Re6 Re4 56.98(7)
S4 Re6 Re4 116.80(7)
Re2 Re6 Re4 89.40(2)
Re3 Re6 Re4 59.542(17)
C10 Re6 Re5 52.1(3)
S17 Re6 Re5 132.64(8)
S7 Re6 Re5 56.64(7)
S5 Re6 Re5 116.78(7)
S4 Re6 Re5 116.72(8)
Re2 Re6 Re5 59.359(17)
Re3 Re6 Re5 89.165(19)
Re4 Re6 Re5 59.868(17)
C10 Re6 Re12 45.5(3)
S17 Re6 Re12 51.77(8)
S7 Re6 Re12 91.67(7)
S5 Re6 Re12 93.10(7)
S4 Re6 Re12 148.95(7)
Re2 Re6 Re12 143.69(2)
Re3 Re6 Re12 145.06(2)
Re4 Re6 Re12 90.065(18)
Re5 Re6 Re12 89.487(18)
Re1 S6 Re4 65.58(8)
Re1 S6 Re5 65.15(8)
Re4 S6 Re5 65.80(8)
C7 Re7 S9 90.3(3)
C7 Re7 S8 95.0(3)
S9 Re7 S8 89.37(10)
C7 Re7 S14 91.0(3)
S9 Re7 S14 89.86(9)
S8 Re7 S14 173.95(11)
C7 Re7 S11 95.2(3)
S9 Re7 S11 174.40(10)
S8 Re7 S11 90.59(10)
S14 Re7 S11 89.58(9)
C7 Re7 Re8 138.1(4)
S9 Re7 Re8 117.85(8)
S8 Re7 Re8 57.86(8)
S14 Re7 Re8 117.50(7)
S11 Re7 Re8 57.74(7)
C7 Re7 Re9 134.7(3)
S9 Re7 Re9 57.84(8)
S8 Re7 Re9 57.21(8)
S14 Re7 Re9 117.57(7)
S11 Re7 Re9 117.74(7)
Re8 Re7 Re9 60.043(18)
C7 Re7 Re11 131.7(4)
S9 Re7 Re11 57.43(7)
S8 Re7 Re11 117.10(8)
S14 Re7 Re11 57.72(7)
S11 Re7 Re11 117.86(7)
Re8 Re7 Re11 90.24(2)
Re9 Re7 Re11 59.897(17)
C7 Re7 Re10 134.7(3)
S9 Re7 Re10 118.06(7)
S8 Re7 Re10 118.04(8)
S14 Re7 Re10 57.33(7)
S11 Re7 Re10 57.24(7)
Re8 Re7 Re10 60.211(17)
Re9 Re7 Re10 90.45(2)
Re11 Re7 Re10 60.652(17)
Re2 S7 Re5 65.71(7)
Re2 S7 Re6 65.86(7)
Re5 S7 Re6 66.64(7)
N7 C7 Re7 169.6(13)
C8 Re8 S13 93.0(4)
C8 Re8 S10 95.4(4)
S13 Re8 S10 89.76(10)
C8 Re8 S11 90.6(4)
S13 Re8 S11 90.21(10)
S10 Re8 S11 173.97(10)
C8 Re8 S8 93.2(4)
S13 Re8 S8 173.73(10)
S10 Re8 S8 89.29(10)
S11 Re8 S8 90.09(10)
C8 Re8 Re7 133.1(4)
S13 Re8 Re7 118.01(7)
S10 Re8 Re7 117.40(8)
S11 Re8 Re7 57.54(7)
S8 Re8 Re7 57.28(8)
C8 Re8 Re9 136.4(3)
S13 Re8 Re9 117.46(7)
S10 Re8 Re9 57.22(8)
S11 Re8 Re9 117.71(7)
S8 Re8 Re9 57.10(8)
Re7 Re8 Re9 60.208(18)
C8 Re8 Re10 132.9(3)
S13 Re8 Re10 57.72(7)
S10 Re8 Re10 118.03(7)
S11 Re8 Re10 57.23(7)
S8 Re8 Re10 117.59(8)
Re7 Re8 Re10 60.342(17)
Re9 Re8 Re10 90.626(19)
C8 Re8 Re12 136.1(4)
S13 Re8 Re12 57.24(7)
S10 Re8 Re12 57.17(7)
S11 Re8 Re12 118.10(7)
S8 Re8 Re12 117.35(8)
Re7 Re8 Re12 90.86(2)
Re9 Re8 Re12 60.259(17)
Re10 Re8 Re12 60.899(17)
Re9 S8 Re7 65.48(8)
Re9 S8 Re8 65.12(8)
Re7 S8 Re8 64.86(7)
N8 C8 Re8 175.8(12)
C9 Re9 S12 87.2(4)
C9 Re9 S8 98.8(4)
S12 Re9 S8 173.97(9)
C9 Re9 S10 95.6(4)
S12 Re9 S10 89.94(10)
S8 Re9 S10 90.02(11)
C9 Re9 S9 90.9(4)
S12 Re9 S9 90.53(10)
S8 Re9 S9 88.84(11)
S10 Re9 S9 173.57(9)
C9 Re9 Re8 141.1(4)
S12 Re9 Re8 117.45(7)
S8 Re9 Re8 57.78(7)
S10 Re9 Re8 57.69(7)
S9 Re9 Re8 116.63(7)
C9 Re9 Re11 128.6(4)
S12 Re9 Re11 57.59(7)
S8 Re9 Re11 117.37(8)
S10 Re9 Re11 118.07(7)
S9 Re9 Re11 57.22(7)
Re8 Re9 Re11 90.170(19)
C9 Re9 Re7 137.0(4)
S12 Re9 Re7 117.61(7)
S8 Re9 Re7 57.31(7)
S10 Re9 Re7 117.42(7)
S9 Re9 Re7 56.91(7)
Re8 Re9 Re7 59.749(18)
Re11 Re9 Re7 60.070(17)
C9 Re9 Re12 131.9(4)
S12 Re9 Re12 57.35(7)
S8 Re9 Re12 117.92(7)
S10 Re9 Re12 57.27(7)
S9 Re9 Re12 118.00(7)
Re8 Re9 Re12 60.152(17)
Re11 Re9 Re12 60.838(17)
Re7 Re9 Re12 90.526(19)
Re7 S9 Re11 65.52(7)
Re7 S9 Re9 65.26(8)
Re11 S9 Re9 65.01(8)
N9 C9 Re9 163.8(15)
C10 Re10 S15 96.9(3)
C10 Re10 S11 166.2(3)
S15 Re10 S11 96.90(10)
C10 Re10 S14 89.9(3)
S15 Re10 S14 93.54(10)
S11 Re10 S14 89.47(10)
C10 Re10 S13 88.9(3)
S15 Re10 S13 94.28(10)
S11 Re10 S13 89.88(10)
S14 Re10 S13 172.18(9)
C10 Re10 Re8 111.0(3)
S15 Re10 Re8 137.97(8)
S11 Re10 Re8 57.46(7)
S14 Re10 Re8 116.52(6)
S13 Re10 Re8 56.98(7)
C10 Re10 Re7 111.4(3)
S15 Re10 Re7 137.61(8)
S11 Re10 Re7 57.28(7)
S14 Re10 Re7 57.11(6)
S13 Re10 Re7 116.37(7)
Re8 Re10 Re7 59.447(17)
C10 Re10 Re11 52.4(3)
S15 Re10 Re11 132.83(8)
S11 Re10 Re11 116.72(7)
S14 Re10 Re11 57.22(7)
S13 Re10 Re11 116.46(7)
Re8 Re10 Re11 89.122(18)
Re7 Re10 Re11 59.475(17)
C10 Re10 Re12 51.7(3)
S15 Re10 Re12 132.71(8)
S11 Re10 Re12 117.03(7)
S14 Re10 Re12 117.16(7)
S13 Re10 Re12 56.54(7)
Re8 Re10 Re12 59.595(17)
Re7 Re10 Re12 89.583(19)
Re11 Re10 Re12 59.988(17)
C10 Re10 Re4 44.9(3)
S15 Re10 Re4 51.97(8)
S11 Re10 Re4 148.86(7)
S14 Re10 Re4 91.56(6)
S13 Re10 Re4 93.02(7)
Re8 Re10 Re4 145.04(2)
Re7 Re10 Re4 143.83(2)
Re11 Re10 Re4 89.490(18)
Re12 Re10 Re4 89.927(18)
Re9 S10 Re12 65.69(8)
Re9 S10 Re8 65.09(8)
Re12 S10 Re8 65.41(7)
Re4 C10 Re10 90.1(4)
Re4 C10 Re6 77.0(4)
Re10 C10 Re6 140.0(5)
Re4 C10 Re12 140.3(5)
Re10 C10 Re12 77.0(4)
Re6 C10 Re12 89.0(4)
Re4 C10 Re11 137.4(5)
Re10 C10 Re11 76.3(4)
Re6 C10 Re11 136.8(5)
Re12 C10 Re11 76.2(3)
Re4 C10 Re5 76.5(3)
Re10 C10 Re5 137.5(5)
Re6 C10 Re5 76.4(4)
Re12 C10 Re5 136.3(5)
Re11 C10 Re5 86.7(4)
C10 Re11 S16 98.7(3)
C10 Re11 S9 165.9(3)
S16 Re11 S9 95.33(10)
C10 Re11 S12 89.5(3)
S16 Re11 S12 93.32(10)
S9 Re11 S12 90.50(10)
C10 Re11 S14 89.0(3)
S16 Re11 S14 93.99(10)
S9 Re11 S14 89.27(9)
S12 Re11 S14 172.68(10)
C10 Re11 Re9 111.1(3)
S16 Re11 Re9 136.14(7)
S9 Re11 Re9 57.78(7)
S12 Re11 Re9 56.98(7)
S14 Re11 Re9 117.15(7)
C10 Re11 Re7 110.8(3)
S16 Re11 Re7 136.81(8)
S9 Re11 Re7 57.06(7)
S12 Re11 Re7 116.97(7)
S14 Re11 Re7 57.16(6)
Re9 Re11 Re7 60.033(17)
C10 Re11 Re10 51.3(3)
S16 Re11 Re10 133.73(7)
S9 Re11 Re10 116.91(7)
S12 Re11 Re10 117.03(7)
S14 Re11 Re10 56.88(7)
Re9 Re11 Re10 90.081(19)
Re7 Re11 Re10 59.873(16)
C10 Re11 Re12 51.7(3)
S16 Re11 Re12 133.21(8)
S9 Re11 Re12 117.62(8)
S12 Re11 Re12 56.83(7)
S14 Re11 Re12 117.09(7)
Re9 Re11 Re12 59.897(17)
Re7 Re11 Re12 89.96(2)
Re10 Re11 Re12 60.247(17)
C10 Re11 Re5 46.7(3)
S16 Re11 Re5 52.03(7)
S9 Re11 Re5 147.35(7)
S12 Re11 Re5 91.92(7)
S14 Re11 Re5 92.22(6)
Re9 Re11 Re5 144.83(2)
Re7 Re11 Re5 145.19(2)
Re10 Re11 Re5 90.664(17)
Re12 Re11 Re5 90.487(18)
Re10 S11 Re7 65.48(7)
Re10 S11 Re8 65.31(8)
Re7 S11 Re8 64.72(7)
Cu1 N11 H11A 109.5
Cu1 N11 H11B 109.5
H11A N11 H11B 109.5
Cu1 N11 H11C 109.5
H11A N11 H11C 109.5
H11B N11 H11C 109.5
C10 Re12 S13 89.0(3)
C10 Re12 S17 96.9(3)
S13 Re12 S17 93.68(11)
C10 Re12 S12 89.8(3)
S13 Re12 S12 172.15(10)
S17 Re12 S12 94.17(10)
C10 Re12 S10 165.4(3)
S13 Re12 S10 89.84(10)
S17 Re12 S10 97.67(11)
S12 Re12 S10 89.40(10)
C10 Re12 Re8 110.4(3)
S13 Re12 Re8 57.13(7)
S17 Re12 Re8 138.16(8)
S12 Re12 Re8 116.28(7)
S10 Re12 Re8 57.41(8)
C10 Re12 Re9 111.0(3)
S13 Re12 Re9 116.68(7)
S17 Re12 Re9 138.06(7)
S12 Re12 Re9 56.75(7)
S10 Re12 Re9 57.04(8)
Re8 Re12 Re9 59.589(18)
C10 Re12 Re11 52.2(3)
S13 Re12 Re11 116.86(7)
S17 Re12 Re11 132.77(8)
S12 Re12 Re11 56.83(7)
S10 Re12 Re11 116.26(8)
Re8 Re12 Re11 88.94(2)
Re9 Re12 Re11 59.265(17)
C10 Re12 Re10 51.2(3)
S13 Re12 Re10 57.17(7)
S17 Re12 Re10 132.37(7)
S12 Re12 Re10 116.55(7)
S10 Re12 Re10 116.87(8)
Re8 Re12 Re10 59.505(17)
Re9 Re12 Re10 89.44(2)
Re11 Re12 Re10 59.766(17)
C10 Re12 Re6 45.5(3)
S13 Re12 Re6 92.91(7)
S17 Re12 Re6 51.44(7)
S12 Re12 Re6 91.75(7)
S10 Re12 Re6 149.09(8)
Re8 Re12 Re6 144.94(2)
Re9 Re12 Re6 143.80(2)
Re11 Re12 Re6 89.718(18)
Re10 Re12 Re6 90.015(17)
Re9 S12 Re11 65.42(8)
Re9 S12 Re12 65.90(8)
Re11 S12 Re12 66.34(7)
Cu1 N12 H12A 109.5
Cu1 N12 H12B 109.5
H12A N12 H12B 109.5
Cu1 N12 H12C 109.5
H12A N12 H12C 109.5
H12B N12 H12C 109.5
Re8 S13 Re12 65.64(7)
Re8 S13 Re10 65.30(8)
Re12 S13 Re10 66.29(8)
Cu1 N13 H13A 109.5
Cu1 N13 H13B 109.5
H13A N13 H13B 109.5
Cu1 N13 H13C 109.5
H13A N13 H13C 109.5
H13B N13 H13C 109.5
Re7 S14 Re10 65.55(8)
Re7 S14 Re11 65.12(7)
Re10 S14 Re11 65.90(8)
Cu1 N14 H14A 109.5
Cu1 N14 H14B 109.5
H14A N14 H14B 109.5
Cu1 N14 H14C 109.5
H14A N14 H14C 109.5
H14B N14 H14C 109.5
O1 S15 O2 112.4(5)
O1 S15 Re10 115.6(4)
O2 S15 Re10 116.5(4)
O1 S15 Re4 116.9(4)
O2 S15 Re4 114.5(4)
Re10 S15 Re4 76.57(9)
Cu1 N15 H15A 109.5
Cu1 N15 H15B 109.5
H15A N15 H15B 109.5
Cu1 N15 H15C 109.5
H15A N15 H15C 109.5
H15B N15 H15C 109.5
O3 S16 O4 112.0(5)
O3 S16 Re11 115.1(4)
O4 S16 Re11 115.5(4)
O3 S16 Re5 117.4(3)
O4 S16 Re5 116.4(4)
Re11 S16 Re5 76.31(9)
O6 S17 O5 112.0(6)
O6 S17 Re6 116.5(4)
O5 S17 Re6 115.2(4)
O6 S17 Re12 116.6(4)
O5 S17 Re12 115.5(4)
Re6 S17 Re12 76.79(10)
Cu2 N21 H21A 109.5
Cu2 N21 H21B 109.5
H21A N21 H21B 109.5
Cu2 N21 H21C 109.5
H21A N21 H21C 109.5
H21B N21 H21C 109.5
Cu2 N22 H22A 109.5
Cu2 N22 H22B 109.5
H22A N22 H22B 109.5
Cu2 N22 H22C 109.5
H22A N22 H22C 109.5
H22B N22 H22C 109.5
Cu2 N23 H23A 109.5
Cu2 N23 H23B 109.5
H23A N23 H23B 109.5
Cu2 N23 H23C 109.5
H23A N23 H23C 109.5
H23B N23 H23C 109.5
Cu2 N24 H24A 109.5
Cu2 N24 H24B 109.5
H24A N24 H24B 109.5
Cu2 N24 H24C 109.5
H24A N24 H24C 109.5
H24B N24 H24C 109.5
Cu2 N25 H25A 109.5
Cu2 N25 H25B 109.5
H25A N25 H25B 109.5
Cu2 N25 H25C 109.5
H25A N25 H25C 109.5
H25B N25 H25C 109.5
Cu3 N31 H31A 109.5
Cu3 N31 H31B 109.5
H31A N31 H31B 109.5
Cu3 N31 H31C 109.5
H31A N31 H31C 109.5
H31B N31 H31C 109.5
Cu3 N32 H32A 109.5
Cu3 N32 H32B 109.5
H32A N32 H32B 109.5
Cu3 N32 H32C 109.5
H32A N32 H32C 109.5
H32B N32 H32C 109.5
Cu3 N33 H33A 109.5
Cu3 N33 H33B 109.5
H33A N33 H33B 109.5
Cu3 N33 H33C 109.5
H33A N33 H33C 109.5
H33B N33 H33C 109.5
Cu3 N34 H34A 109.5
Cu3 N34 H34B 109.5
H34A N34 H34B 109.5
Cu3 N34 H34C 109.5
H34A N34 H34C 109.5
H34B N34 H34C 109.5
Cu3 N35 H35A 109.5
Cu3 N35 H35B 109.5
H35A N35 H35B 109.5
Cu3 N35 H35C 109.5
H35A N35 H35C 109.5
H35B N35 H35C 109.5

loop_
_geom_bond_atom_site_label_1
_geom_bond_atom_site_label_2
_geom_bond_distance
Re1 C1 2.120(12)
Re1 S1 2.409(3)
Re1 S6 2.412(3)
Re1 S2 2.414(3)
Re1 S3 2.414(3)
Re1 Re2 2.5983(7)
Re1 Re3 2.6013(7)
Re1 Re5 2.6114(6)
Re1 Re4 2.6253(6)
Cu1 N12 2.004(12)
Cu1 N14 2.036(11)
Cu1 N11 2.040(13)
Cu1 N13 2.080(12)
Cu1 N15 2.163(15)
S1 Re3 2.406(3)
S1 Re2 2.408(3)
O1 S15 1.459(9)
N1 C1 1.132(16)
Re2 C2 2.119(15)
Re2 S7 2.399(3)
Re2 S2 2.421(3)
Re2 S4 2.429(3)
Re2 Re3 2.6023(7)
Re2 Re5 2.6122(7)
Re2 Re6 2.6190(7)
Cu2 N23 2.016(14)
Cu2 N22 2.026(13)
Cu2 N21 2.031(13)
Cu2 N24 2.064(13)
Cu2 N25 2.310(12)
S2 Re5 2.405(3)
O2 S15 1.481(9)
N2 C2 1.118(18)
Re3 C3 2.136(12)
Re3 S3 2.412(3)
Re3 S5 2.413(3)
Re3 S4 2.425(3)
Re3 Re4 2.6164(7)
Re3 Re6 2.6196(6)
Cu3 N33 2.019(13)
Cu3 N32 2.032(11)
Cu3 N31 2.034(12)
Cu3 N35 2.043(11)
Cu3 N34 2.262(11)
S3 Re4 2.414(3)
O3 S16 1.480(10)
N3 C3 1.106(16)
Re4 C10 2.118(10)
Re4 S5 2.428(3)
Re4 S15 2.429(3)
Re4 S6 2.436(3)
Re4 Re5 2.6476(6)
Re4 Re6 2.6494(7)
Re4 Re10 2.9995(6)
S4 Re6 2.426(3)
O4 S16 1.489(8)
Re5 C10 2.157(11)
Re5 S16 2.401(3)
Re5 S7 2.417(3)
Re5 S6 2.438(3)
Re5 Re6 2.6563(7)
Re5 Re11 2.9590(6)
S5 Re6 2.423(3)
O5 S17 1.497(10)
Re6 C10 2.137(11)
Re6 S17 2.406(3)
Re6 S7 2.419(3)
Re6 Re12 2.9958(6)
O6 S17 1.485(10)
Re7 C7 2.095(14)
Re7 S9 2.405(3)
Re7 S8 2.412(3)
Re7 S14 2.416(3)
Re7 S11 2.422(3)
Re7 Re8 2.5955(7)
Re7 Re9 2.6076(7)
Re7 Re11 2.6086(7)
Re7 Re10 2.6192(6)
N7 C7 1.156(19)
Re8 C8 2.096(14)
Re8 S13 2.414(3)
Re8 S10 2.426(3)
Re8 S11 2.427(3)
Re8 S8 2.428(3)
Re8 Re9 2.6033(7)
Re8 Re10 2.6157(6)
Re8 Re12 2.6182(7)
S8 Re9 2.410(3)
N8 C8 1.135(18)
Re9 C9 2.101(13)
Re9 S12 2.401(3)
Re9 S10 2.413(3)
Re9 S9 2.431(3)
Re9 Re11 2.6040(6)
Re9 Re12 2.6210(6)
S9 Re11 2.415(3)
N9 C9 1.191(19)
Re10 C10 2.122(11)
Re10 S15 2.412(3)
Re10 S11 2.421(3)
Re10 S14 2.422(3)
Re10 S13 2.434(3)
Re10 Re11 2.6396(6)
Re10 Re12 2.6524(6)
S10 Re12 2.419(3)
C10 Re12 2.137(10)
C10 Re11 2.152(11)
Re11 S16 2.389(3)
Re11 S12 2.418(3)
Re11 S14 2.431(3)
Re11 Re12 2.6456(7)
N11 H11A 0.9100
N11 H11B 0.9100
N11 H11C 0.9100
Re12 S13 2.417(3)
Re12 S17 2.417(3)
Re12 S12 2.418(3)
N12 H12A 0.9100
N12 H12B 0.9100
N12 H12C 0.9100
N13 H13A 0.9100
N13 H13B 0.9100
N13 H13C 0.9100
N14 H14A 0.9100
N14 H14B 0.9100
N14 H14C 0.9100
N15 H15A 0.9100
N15 H15B 0.9100
N15 H15C 0.9100
N21 H21A 0.9100
N21 H21B 0.9100
N21 H21C 0.9100
N22 H22A 0.9100
N22 H22B 0.9100
N22 H22C 0.9100
N23 H23A 0.9100
N23 H23B 0.9100
N23 H23C 0.9100
N24 H24A 0.9100
N24 H24B 0.9100
N24 H24C 0.9100
N25 H25A 0.9100
N25 H25B 0.9100
N25 H25C 0.9100
N31 H31A 0.9100
N31 H31B 0.9100
N31 H31C 0.9100
N32 H32A 0.9100
N32 H32B 0.9100
N32 H32C 0.9100
N33 H33A 0.9100
N33 H33B 0.9100
N33 H33C 0.9100
N34 H34A 0.9100
N34 H34B 0.9100
N34 H34C 0.9100
N35 H35A 0.9100
N35 H35B 0.9100
N35 H35C 0.9100
O5WA O5WB 1.06(4)
